data_1528578
loop_
_publ_author_name
'Holman, K.L.'
'Huang, Q.'
'Morosan, E.'
'Klimczuk, T.'
'Trzebiatowski, K.'
'Bos, J.W.G.'
'Lynn, J.W.'
'Cava, R.J.'

_publ_section_title
;
 Synthesis and properties of the double perovskites La2 Ni V O6, La2 Co V
 O6, and La2 Co Ti O6
;
_journal_name_full 'Journal of Solid State Chemistry'
_journal_page_first 75
_journal_page_last 83
_journal_volume 180
_journal_year 2007
_chemical_formula_sum 'La Ni0.53 O3 V0.47'
_chemical_name_systematic 'La Ni0.53 V0.47 O3'
_space_group_IT_number 62
_symmetry_space_group_name_Hall '-P 2ac 2n'
_symmetry_space_group_name_H-M 'P n m a'
_cell_angle_alpha 90
_cell_angle_beta 90
_cell_angle_gamma 90
_cell_formula_units_Z 4
_cell_length_a 5.52182
_cell_length_b 7.80614
_cell_length_c 5.52584
_cell_volume 238.186
_citation_journal_id_ASTM JSSCBI
_cod_data_source_file Holman_JSSCBI_2007_1215.cif
_cod_data_source_block La1Ni0.53O3V0.47
_cod_original_cell_volume 238.1864
_cod_original_formula_sum 'La1 Ni0.53 O3 V0.47'
_cod_database_code 1528578

loop_
_symmetry_equiv_pos_as_xyz
x,y,z
-x+1/2,-y,z+1/2
x+1/2,-y+1/2,-z+1/2
-x,y+1/2,-z
-x,-y,-z
x-1/2,y,-z-1/2
-x-1/2,y-1/2,z-1/2
x,-y-1/2,z

loop_
_atom_site_label
_atom_site_type_symbol
_atom_site_fract_x
_atom_site_fract_y
_atom_site_fract_z
_atom_site_occupancy
_atom_site_U_iso_or_equiv
Ni1 Ni+2 0 0 0.5 0.529 0.0
O2 O-2 0.4894 0.25 -0.0708 1 0.0
O1 O-2 0.2818 0.0361 0.2826 1 0.0
La1 La+3 0.0295 0.25 0.0067 1 0.0
V1 V+4 0 0 0.5 0.471 0.0
